data_7045874
loop_
_publ_author_name
'Knoll, Christian'
'M\"uller, Danny'
'Seifried, Marco'
'Giester, Gerald'
'Welch, Jan M.'
'Artner, Werner'
'Hradil, Klaudia'
'Reissner, Michael'
'Weinberger, Peter'

_publ_section_title
;
 Cooperativity in spin crossover materials as ligand's responsibility -
 investigations of the Fe(ii) -
 1,3-bis((1H-tetrazol-1-yl)methyl)bicyclo[1.1.1]pentane system.
;
_journal_issue 16
_journal_name_full 'Dalton transactions (Cambridge, England : 2003)'
_journal_page_first 5553
_journal_page_last 5557
_journal_paper_doi 10.1039/c8dt00781k
_journal_volume 47
_journal_year 2018
_chemical_formula_sum 'C4.5 H6 B0.33 F1.33 Fe0.17 N4'
_chemical_formula_weight 154.38
_space_group_crystal_system trigonal
_space_group_IT_number 165
_space_group_name_Hall '-P 3 2"c'
_space_group_name_H-M_alt 'P -3 c 1'
_symmetry_space_group_name_Hall '-P 3 2"c'
_symmetry_space_group_name_H-M 'P -3 c 1'
_atom_sites_solution_hydrogens geom
_audit_creation_method SHELXL-2016/4
_audit_update_record
;
2017-07-26 deposited with the CCDC.
2018-03-16 downloaded from the CCDC.
;
_cell_angle_alpha 90
_cell_angle_beta 90
_cell_angle_gamma 120
_cell_formula_units_Z 12
_cell_length_a 11.3101(16)
_cell_length_b 11.3101(16)
_cell_length_c 19.393(4)
_cell_measurement_temperature 200(2)
_cell_volume 2148.4(6)
_computing_structure_refinement 'SHELXL-2016/4 (Sheldrick, 2016)'
_diffrn_ambient_temperature 200(2)
_diffrn_measured_fraction_theta_full 0.997
_diffrn_measured_fraction_theta_max 0.998
_diffrn_radiation_type MoK\a
_diffrn_radiation_wavelength 0.71073
_diffrn_reflns_av_R_equivalents 0.0366
_diffrn_reflns_av_unetI/netI 0.0206
_diffrn_reflns_Laue_measured_fraction_full 0.997
_diffrn_reflns_Laue_measured_fraction_max 0.998
_diffrn_reflns_limit_h_max 15
_diffrn_reflns_limit_h_min -15
_diffrn_reflns_limit_k_max 13
_diffrn_reflns_limit_k_min -15
_diffrn_reflns_limit_l_max 25
_diffrn_reflns_limit_l_min -25
_diffrn_reflns_number 16410
_diffrn_reflns_point_group_measured_fraction_full 0.997
_diffrn_reflns_point_group_measured_fraction_max 0.998
_diffrn_reflns_theta_full 25.242
_diffrn_reflns_theta_max 28.297
_diffrn_reflns_theta_min 3.603
_exptl_absorpt_coefficient_mu 0.439
_exptl_absorpt_correction_T_max 0.7457
_exptl_absorpt_correction_T_min 0.6781
_exptl_absorpt_correction_type multi-scan
_exptl_absorpt_process_details
;
 SADABS 2016/2: Krause, L., Herbst-Irmer, R., Sheldrick G.M. & Stalke D.,
 J. Appl. Cryst. 48 (2015) 3-10
;
_exptl_crystal_density_diffrn 1.432
_exptl_crystal_F_000 948
_refine_diff_density_max 0.308
_refine_diff_density_min -0.439
_refine_diff_density_rms 0.053
_refine_ls_extinction_method none
_refine_ls_goodness_of_fit_ref 1.152
_refine_ls_hydrogen_treatment constr
_refine_ls_matrix_type full
_refine_ls_number_parameters 108
_refine_ls_number_reflns 1781
_refine_ls_number_restraints 1
_refine_ls_restrained_S_all 1.152
_refine_ls_R_factor_all 0.0634
_refine_ls_R_factor_gt 0.0506
_refine_ls_shift/su_max 0.000
_refine_ls_shift/su_mean 0.000
_refine_ls_structure_factor_coef Fsqd
_refine_ls_weighting_details 'w=1/[\s^2^(Fo^2^)+(0.0550P)^2^+1.8861P] where P=(Fo^2^+2Fc^2^)/3'
_refine_ls_weighting_scheme calc
_refine_ls_wR_factor_gt 0.1324
_refine_ls_wR_factor_ref 0.1393
_reflns_Friedel_coverage 0.000
_reflns_number_gt 1479
_reflns_number_total 1781
_reflns_threshold_expression 'I > 2\s(I)'
_cod_data_source_file c8dt00781k2.cif
_cod_data_source_block tu62_200k_sq
_cod_depositor_comments 'Adding full bibliography for 7045874--7045877.cif.'
_cod_original_cell_volume 2148.4(7)
_cod_original_formula_sum 'C4.50 H6 B0.33 F1.33 Fe0.17 N4'
_cod_database_code 7045874
_shelx_shelxl_version_number 2016/4
_shelx_space_group_comment
;
The symmetry employed for this shelxl refinement is uniquely defined
by the following loop, which should always be used as a source of
symmetry information in preference to the above space-group names.
They are only intended as comments.
;

loop_
_space_group_symop_operation_xyz
'x, y, z'
'-y, x-y, z'
'-x+y, -x, z'
'y, x, -z+1/2'
'x-y, -y, -z+1/2'
'-x, -x+y, -z+1/2'
'-x, -y, -z'
'y, -x+y, -z'
'x-y, x, -z'
'-y, -x, z-1/2'
'-x+y, y, z-1/2'
'x, x-y, z-1/2'

loop_
_atom_site_label
_atom_site_type_symbol
_atom_site_fract_x
_atom_site_fract_y
_atom_site_fract_z
_atom_site_U_iso_or_equiv
_atom_site_adp_type
_atom_site_occupancy
_atom_site_site_symmetry_order
_atom_site_calc_flag
_atom_site_refinement_flags_posn
_atom_site_refinement_flags_adp
_atom_site_refinement_flags_occupancy
FE1 Fe 0.000000 0.000000 0.500000 0.0265(2) Uani 1 6 d S T P
N1 N 0.2925(2) 0.3658(2) 0.39591(10) 0.0340(5) Uani 1 1 d . . .
N2 N 0.1751(2) 0.3656(2) 0.38377(13) 0.0477(6) Uani 1 1 d . . .
N3 N 0.0780(2) 0.2530(2) 0.40888(12) 0.0431(5) Uani 1 1 d . . .
N4 N 0.1305(2) 0.1796(2) 0.43742(9) 0.0325(4) Uani 1 1 d . . .
C1 C 0.2631(2) 0.2514(2) 0.42828(12) 0.0342(5) Uani 1 1 d . . .
H1 H 0.327294 0.225448 0.442546 0.041 Uiso 1 1 calc R U .
C2 C 0.4235(3) 0.4795(2) 0.37222(13) 0.0411(6) Uani 1 1 d . . .
H2A H 0.499168 0.480507 0.398430 0.049 Uiso 1 1 calc R U .
H2B H 0.426093 0.567090 0.380469 0.049 Uiso 1 1 calc R U .
C3 C 0.4411(2) 0.4636(2) 0.29653(12) 0.0306(5) Uani 1 1 d . . .
C4 C 0.4514(2) 0.3451(2) 0.26304(13) 0.0359(5) Uani 1 1 d . . .
H4A H 0.534736 0.340749 0.273826 0.043 Uiso 1 1 calc R U .
H4B H 0.367250 0.254521 0.263804 0.043 Uiso 1 1 calc R U .
C5 C 0.5620(3) 0.5620(3) 0.250000 0.0354(7) Uani 1 2 d S T P
H5A H 0.569224 0.651173 0.239893 0.042 Uiso 0.5 1 calc R U P
H5B H 0.651174 0.569227 0.260107 0.042 Uiso 0.5 1 calc R U P
B1 B 0.666667 0.333333 0.4581(3) 0.0464(12) Uani 1 3 d S T P
F2 F 0.666667 0.333333 0.5270(6) 0.151(5) Uani 0.500(0) 3 d S T P
F3 F 0.666667 0.333333 0.3928(5) 0.219(9) Uani 0.500(0) 3 d S T P
F1A F 0.5455(8) 0.2710(12) 0.4833(5) 0.175(5) Uani 0.500(0) 1 d . . P
F1B F 0.5390(7) 0.2483(7) 0.4374(5) 0.118(3) Uani 0.500(0) 1 d . . P

loop_
_atom_site_aniso_label
_atom_site_aniso_U_11
_atom_site_aniso_U_22
_atom_site_aniso_U_33
_atom_site_aniso_U_23
_atom_site_aniso_U_13
_atom_site_aniso_U_12
FE1 0.0257(3) 0.0257(3) 0.0282(4) 0.000 0.000 0.01285(14)
N1 0.0331(11) 0.0269(10) 0.0401(10) 0.0014(8) 0.0022(8) 0.0135(8)
N2 0.0404(13) 0.0403(12) 0.0670(14) 0.0165(11) 0.0085(11) 0.0237(11)
N3 0.0383(12) 0.0408(12) 0.0558(13) 0.0143(10) 0.0076(10) 0.0238(10)
N4 0.0320(10) 0.0312(10) 0.0365(10) 0.0060(8) 0.0045(8) 0.0173(9)
C1 0.0319(12) 0.0332(12) 0.0369(12) 0.0043(10) 0.0021(9) 0.0158(10)
C2 0.0354(13) 0.0237(11) 0.0517(14) -0.0008(10) 0.0018(11) 0.0053(10)
C3 0.0236(10) 0.0207(10) 0.0451(12) 0.0003(9) -0.0018(9) 0.0092(8)
C4 0.0319(12) 0.0238(11) 0.0537(14) -0.0010(10) -0.0044(10) 0.0151(10)
C5 0.0220(11) 0.0220(11) 0.055(2) -0.0018(7) 0.0018(7) 0.0056(13)
B1 0.0454(18) 0.0454(18) 0.048(3) 0.000 0.000 0.0227(9)
F2 0.186(8) 0.186(8) 0.081(7) 0.000 0.000 0.093(4)
F3 0.307(14) 0.307(14) 0.043(5) 0.000 0.000 0.153(7)
F1A 0.062(5) 0.205(11) 0.213(11) 0.067(9) 0.054(6) 0.034(6)
F1B 0.054(3) 0.075(4) 0.222(9) -0.048(5) -0.063(5) 0.029(3)

loop_
_atom_type_symbol
_atom_type_description
_atom_type_scat_dispersion_real
_atom_type_scat_dispersion_imag
_atom_type_scat_source
C C 0.0033 0.0016 'International Tables Vol C Tables 4.2.6.8 and 6.1.1.4'
H H 0.0000 0.0000 'International Tables Vol C Tables 4.2.6.8 and 6.1.1.4'
B B 0.0013 0.0007 'International Tables Vol C Tables 4.2.6.8 and 6.1.1.4'
F F 0.0171 0.0103 'International Tables Vol C Tables 4.2.6.8 and 6.1.1.4'
Fe Fe 0.3463 0.8444 'International Tables Vol C Tables 4.2.6.8 and 6.1.1.4'
N N 0.0061 0.0033 'International Tables Vol C Tables 4.2.6.8 and 6.1.1.4'

loop_
_geom_angle_atom_site_label_1
_geom_angle_atom_site_label_2
_geom_angle_atom_site_label_3
_geom_angle
_geom_angle_site_symmetry_1
_geom_angle_site_symmetry_3
N4 FE1 N4 87.84(7) . 8_556
N4 FE1 N4 92.16(7) . 2
N4 FE1 N4 180.0 8_556 2
N4 FE1 N4 87.84(7) . 9_556
N4 FE1 N4 92.16(7) 8_556 9_556
N4 FE1 N4 87.84(7) 2 9_556
N4 FE1 N4 92.16(7) . 3
N4 FE1 N4 87.84(7) 8_556 3
N4 FE1 N4 92.16(7) 2 3
N4 FE1 N4 180.0 9_556 3
N4 FE1 N4 180.0 . 7_556
N4 FE1 N4 92.16(7) 8_556 7_556
N4 FE1 N4 87.84(7) 2 7_556
N4 FE1 N4 92.16(7) 9_556 7_556
N4 FE1 N4 87.84(7) 3 7_556
C1 N1 N2 108.4(2) . .
C1 N1 C2 131.0(2) . .
N2 N1 C2 120.6(2) . .
N3 N2 N1 106.6(2) . .
N2 N3 N4 110.0(2) . .
C1 N4 N3 106.27(19) . .
C1 N4 FE1 132.97(16) . .
N3 N4 FE1 119.78(15) . .
N4 C1 N1 108.7(2) . .
N1 C2 C3 109.68(19) . .
C2 C3 C4 127.7(2) . 4
C2 C3 C4 125.8(2) . .
C4 C3 C4 87.88(19) 4 .
C2 C3 C5 127.20(19) . .
C4 C3 C5 87.54(16) 4 .
C4 C3 C5 87.48(16) . .
C2 C3 C3 178.8(2) . 4
C4 C3 C3 53.09(14) 4 4
C4 C3 C3 53.00(14) . 4
C5 C3 C3 53.16(11) . 4
C3 C4 C3 73.92(18) 4 .
C3 C5 C3 73.7(2) 4 .
F3 B1 F1A 112.4(5) . 3_665
F3 B1 F1A 112.4(6) . .
F1A B1 F1A 106.4(6) 3_665 .
F3 B1 F1A 112.4(5) . 2_655
F1A B1 F1A 106.4(6) 3_665 2_655
F1A B1 F1A 106.4(6) . 2_655
F3 B1 F1B 72.5(5) . 3_665
F1A B1 F1B 41.1(5) 3_665 3_665
F1A B1 F1B 114.7(8) . 3_665
F1A B1 F1B 132.8(8) 2_655 3_665
F3 B1 F1B 72.5(5) . .
F1A B1 F1B 132.8(8) 3_665 .
F1A B1 F1B 41.1(5) . .
F1A B1 F1B 114.7(8) 2_655 .
F1B B1 F1B 111.4(5) 3_665 .
F3 B1 F1B 72.5(5) . 2_655
F1A B1 F1B 114.7(8) 3_665 2_655
F1A B1 F1B 132.8(8) . 2_655
F1A B1 F1B 41.1(5) 2_655 2_655
F1B B1 F1B 111.4(5) 3_665 2_655
F1B B1 F1B 111.4(5) . 2_655
F3 B1 F2 180.0 . .
F1A B1 F2 67.6(5) 3_665 .
F1A B1 F2 67.6(5) . .
F1A B1 F2 67.6(5) 2_655 .
F1B B1 F2 107.5(5) 3_665 .
F1B B1 F2 107.5(5) . .
F1B B1 F2 107.5(5) 2_655 .
B1 F2 F1A 54.5(5) . 3_665
B1 F2 F1A 54.5(5) . .
F1A F2 F1A 89.6(6) 3_665 .
B1 F2 F1A 54.5(5) . 2_655
F1A F2 F1A 89.6(6) 3_665 2_655
F1A F2 F1A 89.7(6) . 2_655
B1 F3 F1B 55.9(4) . 3_665
B1 F3 F1B 55.9(4) . .
F1B F3 F1B 91.6(5) 3_665 .
B1 F3 F1B 55.9(4) . 2_655
F1B F3 F1B 91.6(5) 3_665 2_655
F1B F3 F1B 91.6(5) . 2_655
F1B F1A B1 72.5(8) . .
F1B F1A F2 128.5(11) . .
B1 F1A F2 57.9(6) . .
F1A F1B B1 66.5(7) . .
F1A F1B F3 116.7(10) . .
B1 F1B F3 51.6(5) . .

loop_
_geom_bond_atom_site_label_1
_geom_bond_atom_site_label_2
_geom_bond_distance
_geom_bond_site_symmetry_2
FE1 N4 2.1858(19) .
FE1 N4 2.1858(19) 8_556
FE1 N4 2.1858(19) 2
FE1 N4 2.1858(19) 9_556
FE1 N4 2.1858(19) 3
FE1 N4 2.1858(19) 7_556
N1 C1 1.322(3) .
N1 N2 1.348(3) .
N1 C2 1.468(3) .
N2 N3 1.291(3) .
N3 N4 1.357(3) .
N4 C1 1.313(3) .
C2 C3 1.504(3) .
C3 C4 1.544(3) 4
C3 C4 1.546(3) .
C3 C5 1.549(3) .
C3 C3 1.858(5) 4
C4 C3 1.544(3) 4
C5 C3 1.549(3) 4
B1 F3 1.265(11) .
B1 F1A 1.284(8) 3_665
B1 F1A 1.284(8) .
B1 F1A 1.284(8) 2_655
B1 F1B 1.335(6) 3_665
B1 F1B 1.335(6) .
B1 F1B 1.335(6) 2_655
B1 F2 1.337(12) .
F2 F1A 1.458(11) 3_665
F2 F1A 1.458(11) .
F2 F1A 1.458(11) 2_655
F3 F1B 1.539(10) 3_665
F3 F1B 1.539(10) .
F3 F1B 1.539(10) 2_655
F1A F1B 0.920(11) .
